data_7714173
loop_
_publ_author_name
'Paskaruk, Katia M.'
'Emslie, David J. H.'
'Britten, James F.'

_publ_section_title
;
 A comparison of the coordination behaviour of
 R<sub>2</sub>PCH<sub>2</sub>BMe<sub>2</sub> (R = Me <i>vs.</i> Ph)
 ambiphilic ligands with late transition metals.
;
_journal_name_full 'Dalton transactions (Cambridge, England : 2003)'
_journal_paper_doi 10.1039/d3dt02538a
_journal_year 2023
_chemical_formula_moiety 'C23 H30 B Cl Ir P, 0.5(C H2 Cl2)'
_chemical_formula_sum 'C23.5 H31 B Cl2 Ir P'
_chemical_formula_weight 618.36
_space_group_crystal_system triclinic
_space_group_IT_number 2
_space_group_name_Hall '-P 1'
_space_group_name_H-M_alt 'P -1'
_atom_sites_solution_hydrogens geom
_atom_sites_solution_primary dual
_audit_creation_date 2023-06-26
_audit_creation_method
;
Olex2 1.5
(compiled 2023.03.06 svn.rbb2c1857 for OlexSys, GUI svn.r6748)
;
_audit_update_record
;
2023-07-18 deposited with the CCDC.	2023-10-03 downloaded from the CCDC.
;
_cell_angle_alpha 100.6110(10)
_cell_angle_beta 91.7980(10)
_cell_angle_gamma 101.3920(10)
_cell_formula_units_Z 4
_cell_length_a 11.1508(3)
_cell_length_b 11.6995(3)
_cell_length_c 19.2461(5)
_cell_measurement_reflns_used 9973
_cell_measurement_temperature 100.0
_cell_measurement_theta_max 24.98
_cell_measurement_theta_min 2.16
_cell_volume 2413.28(11)
_computing_molecular_graphics 'Olex2 1.5 (Dolomanov et al., 2009)'
_computing_publication_material 'Olex2 1.5 (Dolomanov et al., 2009)'
_computing_structure_refinement 'SHELXL 2018/3 (Sheldrick, 2015)'
_computing_structure_solution 'SHELXT 2014/5 (Sheldrick, 2014)'
_diffrn_ambient_temperature 100.0
_diffrn_measured_fraction_theta_full 1.000
_diffrn_measured_fraction_theta_max 0.989
_diffrn_measurement_device_type 'Bruker APEX-II CCD'
_diffrn_measurement_method '\f and \w scans'
_diffrn_radiation_type MoK\a
_diffrn_radiation_wavelength 0.71073
_diffrn_reflns_av_R_equivalents 0.0712
_diffrn_reflns_av_unetI/netI 0.0568
_diffrn_reflns_Laue_measured_fraction_full 1.000
_diffrn_reflns_Laue_measured_fraction_max 0.989
_diffrn_reflns_limit_h_max 16
_diffrn_reflns_limit_h_min -16
_diffrn_reflns_limit_k_max 17
_diffrn_reflns_limit_k_min -17
_diffrn_reflns_limit_l_max 28
_diffrn_reflns_limit_l_min -28
_diffrn_reflns_number 100746
_diffrn_reflns_point_group_measured_fraction_full 1.000
_diffrn_reflns_point_group_measured_fraction_max 0.989
_diffrn_reflns_theta_full 25.242
_diffrn_reflns_theta_max 31.544
_diffrn_reflns_theta_min 1.079
_diffrn_source_current 30.0
_diffrn_source_power 1.5
_diffrn_source_voltage 50.0
_diffrn_standards_number 0
_exptl_absorpt_coefficient_mu 5.828
_exptl_absorpt_correction_T_max 0.7462
_exptl_absorpt_correction_T_min 0.6067
_exptl_absorpt_correction_type multi-scan
_exptl_absorpt_process_details
;
SADABS-2014/4 (Bruker,2014/4) was used for absorption correction.
wR2(int) was 0.0808 before and 0.0523 after correction.
The Ratio of minimum to maximum transmission is 0.8131.
The \l/2 correction factor is 0.00150.
;
_exptl_crystal_colour orange
_exptl_crystal_colour_primary orange
_exptl_crystal_density_diffrn 1.702
_exptl_crystal_description plate
_exptl_crystal_F_000 1212
_exptl_crystal_size_max 0.2
_exptl_crystal_size_mid 0.08
_exptl_crystal_size_min 0.01
_refine_diff_density_max 3.835
_refine_diff_density_min -2.506
_refine_diff_density_rms 0.206
_refine_ls_extinction_method none
_refine_ls_goodness_of_fit_ref 1.105
_refine_ls_hydrogen_treatment constr
_refine_ls_matrix_type full
_refine_ls_number_parameters 518
_refine_ls_number_reflns 15958
_refine_ls_number_restraints 0
_refine_ls_restrained_S_all 1.105
_refine_ls_R_factor_all 0.0706
_refine_ls_R_factor_gt 0.0432
_refine_ls_shift/su_max 0.003
_refine_ls_shift/su_mean 0.000
_refine_ls_structure_factor_coef Fsqd
_refine_ls_weighting_details 'w=1/[\s^2^(Fo^2^)+(0.0355P)^2^+8.8323P] where P=(Fo^2^+2Fc^2^)/3'
_refine_ls_weighting_scheme calc
_refine_ls_wR_factor_gt 0.0882
_refine_ls_wR_factor_ref 0.0951
_reflns_Friedel_coverage 0.000
_reflns_number_gt 12115
_reflns_number_total 15958
_reflns_threshold_expression 'I > 2\s(I)'
_cod_data_source_file d3dt02538a3.cif
_cod_data_source_block IrcodClPhPB_05DCM
_cod_depositor_comments
;

2024-09-24
Z value and formula fixed to values more according to usual
chemical conventions.                 miguel
;
_cod_original_formula_sum 'C47 H62 B2 Cl4 Ir2 P2'
_cod_original_formula_weight 1236.72
_cod_original_formula_moiety '2(C23 H30 B Cl Ir P), C H2 Cl2'
_cod_original_formula_units_Z 2
_cod_database_code 7714173
_shelx_shelxl_version_number 2018/3
_shelx_space_group_comment
;
The symmetry employed for this shelxl refinement is uniquely defined
by the following loop, which should always be used as a source of
symmetry information in preference to the above space-group names.
They are only intended as comments.
;
_shelx_estimated_absorpt_t_max 0.944
_shelx_estimated_absorpt_t_min 0.389
_olex2_refinement_description
;
1. Fixed Uiso
 At 1.2 times of:
  All C(H) groups, All C(H,H) groups
 At 1.5 times of:
  All C(H,H,H) groups
2.a Ternary CH refined with riding coordinates:
 C16(H16), C17(H17), C20(H20), C21(H21), C39(H39), C40(H40), C43(H43), C44(H44)
2.b Secondary CH2 refined with riding coordinates:
 C13(H13A,H13B), C18(H18B,H18A), C19(H19A,H19B), C22(H22A,H22B), C23(H23A,
 H23B), C36(H36A,H36B), C41(H41A,H41B), C42(H42A,H42B), C45(H45A,H45B),
 C46(H46A,H46B), C47(H47A,H47B)
2.c Aromatic/amide H refined with riding coordinates:
 C2(H2), C3(H3), C4(H4), C5(H5), C6(H6), C8(H8), C9(H9), C10(H10), C11(H11),
 C12(H12), C25(H25), C26(H26), C27(H27), C28(H28), C29(H29), C31(H31), C32(H32),
  C33(H33), C34(H34), C35(H35)
2.d Idealised Me refined as rotating group:
 C14(H14A,H14B,H14C), C15(H15A,H15B,H15C), C37(H37A,H37B,H37C), C38(H38A,H38B,
 H38C)
;
_olex2_submission_special_instructions 'No special instructions were received'

loop_
_space_group_symop_operation_xyz
'x, y, z'
'-x, -y, -z'

loop_
_atom_site_label
_atom_site_type_symbol
_atom_site_fract_x
_atom_site_fract_y
_atom_site_fract_z
_atom_site_U_iso_or_equiv
_atom_site_adp_type
_atom_site_occupancy
_atom_site_site_symmetry_order
_atom_site_calc_flag
_atom_site_refinement_flags_posn
_atom_site_refinement_flags_adp
_atom_site_refinement_flags_occupancy
_atom_site_disorder_assembly
_atom_site_disorder_group
Ir1 Ir 1.04212(2) 0.42153(2) 0.83579(2) 0.01338(5) Uani 1 1 d . . . . .
Cl1 Cl 1.23010(11) 0.52610(11) 0.89612(7) 0.0191(2) Uani 1 1 d . . . . .
P1 P 0.97932(11) 0.59966(11) 0.85654(7) 0.0143(2) Uani 1 1 d . . . . .
C1 C 0.8166(5) 0.5883(4) 0.8723(3) 0.0188(10) Uani 1 1 d . . . . .
C2 C 0.7305(5) 0.5862(5) 0.8173(3) 0.0243(11) Uani 1 1 d . . . . .
H2 H 0.756865 0.596138 0.771893 0.029 Uiso 1 1 calc R U . . .
C3 C 0.6063(5) 0.5696(6) 0.8290(4) 0.0336(14) Uani 1 1 d . . . . .
H3 H 0.548100 0.568139 0.791576 0.040 Uiso 1 1 calc R U . . .
C4 C 0.5672(5) 0.5551(6) 0.8946(4) 0.0381(16) Uani 1 1 d . . . . .
H4 H 0.482421 0.545045 0.902536 0.046 Uiso 1 1 calc R U . . .
C5 C 0.6516(6) 0.5554(7) 0.9489(4) 0.0431(18) Uani 1 1 d . . . . .
H5 H 0.624604 0.544376 0.993979 0.052 Uiso 1 1 calc R U . . .
C6 C 0.7763(5) 0.5718(6) 0.9376(3) 0.0308(13) Uani 1 1 d . . . . .
H6 H 0.833853 0.571590 0.975012 0.037 Uiso 1 1 calc R U . . .
C7 C 0.9953(5) 0.6829(4) 0.7848(3) 0.0169(9) Uani 1 1 d . . . . .
C8 C 1.0393(4) 0.6368(4) 0.7207(3) 0.0170(9) Uani 1 1 d . . . . .
H8 H 1.061789 0.561582 0.714409 0.020 Uiso 1 1 calc R U . . .
C9 C 1.0506(5) 0.7005(5) 0.6658(3) 0.0212(10) Uani 1 1 d . . . . .
H9 H 1.080649 0.668614 0.622349 0.025 Uiso 1 1 calc R U . . .
C10 C 1.0181(5) 0.8101(5) 0.6747(3) 0.0238(11) Uani 1 1 d . . . . .
H10 H 1.025642 0.853326 0.637337 0.029 Uiso 1 1 calc R U . . .
C11 C 0.9745(6) 0.8571(5) 0.7382(3) 0.0288(12) Uani 1 1 d . . . . .
H11 H 0.952459 0.932536 0.744327 0.035 Uiso 1 1 calc R U . . .
C12 C 0.9631(5) 0.7932(5) 0.7930(3) 0.0244(11) Uani 1 1 d . . . . .
H12 H 0.933078 0.825478 0.836369 0.029 Uiso 1 1 calc R U . . .
C13 C 1.0683(5) 0.6985(5) 0.9333(3) 0.0204(10) Uani 1 1 d . . . . .
H13A H 1.044280 0.776578 0.938904 0.024 Uiso 1 1 calc R U . . .
H13B H 1.045642 0.665601 0.976077 0.024 Uiso 1 1 calc R U . . .
C14 C 1.2906(5) 0.7500(6) 1.0063(3) 0.0285(12) Uani 1 1 d . . . . .
H14A H 1.253806 0.694175 1.035749 0.043 Uiso 1 1 calc R U . . .
H14B H 1.288715 0.831290 1.029843 0.043 Uiso 1 1 calc R U . . .
H14C H 1.375728 0.742930 0.999472 0.043 Uiso 1 1 calc R U . . .
C15 C 1.2805(5) 0.7796(5) 0.8702(3) 0.0277(12) Uani 1 1 d . . . . .
H15A H 1.367922 0.777479 0.873433 0.042 Uiso 1 1 calc R U . . .
H15B H 1.271065 0.862305 0.876397 0.042 Uiso 1 1 calc R U . . .
H15C H 1.243410 0.735885 0.823629 0.042 Uiso 1 1 calc R U . . .
C16 C 1.0843(5) 0.2512(4) 0.8537(3) 0.0211(10) Uani 1 1 d . . . . .
H16 H 1.152741 0.260772 0.890568 0.025 Uiso 1 1 calc R U . . .
C17 C 1.1233(5) 0.2694(5) 0.7875(3) 0.0219(11) Uani 1 1 d . . . . .
H17 H 1.214452 0.289863 0.785986 0.026 Uiso 1 1 calc R U . . .
C18 C 1.0567(6) 0.2057(5) 0.7172(3) 0.0258(12) Uani 1 1 d . . . . .
H18B H 1.009649 0.127006 0.722414 0.031 Uiso 1 1 calc R U . . .
H18A H 1.117597 0.192490 0.681799 0.031 Uiso 1 1 calc R U . . .
C19 C 0.9687(6) 0.2764(5) 0.6900(3) 0.0241(11) Uani 1 1 d . . . . .
H19A H 1.013931 0.330335 0.661288 0.029 Uiso 1 1 calc R U . . .
H19B H 0.902127 0.220155 0.658692 0.029 Uiso 1 1 calc R U . . .
C20 C 0.9122(5) 0.3490(4) 0.7486(3) 0.0200(10) Uani 1 1 d . . . . .
H20 H 0.870480 0.408607 0.732332 0.024 Uiso 1 1 calc R U . . .
C21 C 0.8649(4) 0.3101(4) 0.8099(3) 0.0180(10) Uani 1 1 d . . . . .
H21 H 0.796202 0.347159 0.828940 0.022 Uiso 1 1 calc R U . . .
C22 C 0.8571(5) 0.1833(4) 0.8209(3) 0.0224(11) Uani 1 1 d . . . . .
H22A H 0.852365 0.129844 0.774111 0.027 Uiso 1 1 calc R U . . .
H22B H 0.780934 0.158005 0.844009 0.027 Uiso 1 1 calc R U . . .
C23 C 0.9674(5) 0.1704(4) 0.8664(3) 0.0211(10) Uani 1 1 d . . . . .
H23A H 0.951218 0.189144 0.917093 0.025 Uiso 1 1 calc R U . . .
H23B H 0.977674 0.086970 0.855452 0.025 Uiso 1 1 calc R U . . .
B1 B 1.2142(5) 0.7196(5) 0.9306(3) 0.0213(12) Uani 1 1 d . . . . .
Ir2 Ir 0.39853(2) 0.10650(2) 0.65265(2) 0.01331(5) Uani 1 1 d . . . . .
Cl2 Cl 0.21467(10) 0.03557(10) 0.57900(6) 0.0154(2) Uani 1 1 d . . . . .
P2 P 0.44707(11) 0.24193(11) 0.57981(7) 0.0135(2) Uani 1 1 d . . . . .
C24 C 0.6084(4) 0.2962(4) 0.5670(2) 0.0151(9) Uani 1 1 d . . . . .
C25 C 0.6739(5) 0.2210(4) 0.5261(3) 0.0186(10) Uani 1 1 d . . . . .
H25 H 0.634053 0.141702 0.505913 0.022 Uiso 1 1 calc R U . . .
C26 C 0.7971(5) 0.2609(5) 0.5145(3) 0.0217(10) Uani 1 1 d . . . . .
H26 H 0.840344 0.209467 0.486235 0.026 Uiso 1 1 calc R U . . .
C27 C 0.8557(5) 0.3771(5) 0.5450(3) 0.0213(10) Uani 1 1 d . . . . .
H27 H 0.939245 0.404989 0.537219 0.026 Uiso 1 1 calc R U . . .
C28 C 0.7932(5) 0.4511(5) 0.5861(3) 0.0223(11) Uani 1 1 d . . . . .
H28 H 0.833695 0.530090 0.606414 0.027 Uiso 1 1 calc R U . . .
C29 C 0.6712(5) 0.4116(4) 0.5982(3) 0.0188(10) Uani 1 1 d . . . . .
H29 H 0.629809 0.463083 0.627850 0.023 Uiso 1 1 calc R U . . .
C30 C 0.3945(4) 0.3787(4) 0.6117(2) 0.0145(9) Uani 1 1 d . . . . .
C31 C 0.3608(4) 0.4044(4) 0.6812(3) 0.0162(9) Uani 1 1 d . . . . .
H31 H 0.362948 0.348935 0.711401 0.019 Uiso 1 1 calc R U . . .
C32 C 0.3237(5) 0.5110(5) 0.7068(3) 0.0205(10) Uani 1 1 d . . . . .
H32 H 0.299169 0.527143 0.753860 0.025 Uiso 1 1 calc R U . . .
C33 C 0.3230(5) 0.5930(4) 0.6631(3) 0.0198(10) Uani 1 1 d . . . . .
H33 H 0.300705 0.666592 0.680913 0.024 Uiso 1 1 calc R U . . .
C34 C 0.3547(5) 0.5681(5) 0.5936(3) 0.0222(11) Uani 1 1 d . . . . .
H34 H 0.351994 0.623801 0.563708 0.027 Uiso 1 1 calc R U . . .
C35 C 0.3906(5) 0.4615(4) 0.5676(3) 0.0186(10) Uani 1 1 d . . . . .
H35 H 0.412296 0.444790 0.519987 0.022 Uiso 1 1 calc R U . . .
C36 C 0.3723(4) 0.1825(4) 0.4920(3) 0.0168(9) Uani 1 1 d . . . . .
H36A H 0.389415 0.245002 0.463159 0.020 Uiso 1 1 calc R U . . .
H36B H 0.409373 0.115808 0.469543 0.020 Uiso 1 1 calc R U . . .
C37 C 0.1711(5) 0.0286(5) 0.4238(3) 0.0209(10) Uani 1 1 d . . . . .
H37A H 0.221135 -0.032083 0.420666 0.031 Uiso 1 1 calc R U . . .
H37B H 0.173112 0.059392 0.379789 0.031 Uiso 1 1 calc R U . . .
H37C H 0.086337 -0.006770 0.431207 0.031 Uiso 1 1 calc R U . . .
C38 C 0.1372(5) 0.2265(4) 0.5123(3) 0.0217(10) Uani 1 1 d . . . . .
H38A H 0.052574 0.182371 0.511508 0.033 Uiso 1 1 calc R U . . .
H38B H 0.141464 0.281385 0.479210 0.033 Uiso 1 1 calc R U . . .
H38C H 0.163730 0.271564 0.560259 0.033 Uiso 1 1 calc R U . . .
C39 C 0.3624(5) -0.0588(4) 0.6956(3) 0.0194(10) Uani 1 1 d . . . . .
H39 H 0.293219 -0.121179 0.669413 0.023 Uiso 1 1 calc R U . . .
C40 C 0.3253(5) 0.0296(5) 0.7430(3) 0.0214(10) Uani 1 1 d . . . . .
H40 H 0.234265 0.018996 0.744701 0.026 Uiso 1 1 calc R U . . .
C41 C 0.3968(5) 0.0923(5) 0.8129(3) 0.0251(11) Uani 1 1 d . . . . .
H41A H 0.444995 0.038448 0.829176 0.030 Uiso 1 1 calc R U . . .
H41B H 0.338196 0.109588 0.849038 0.030 Uiso 1 1 calc R U . . .
C42 C 0.4843(5) 0.2094(5) 0.8068(3) 0.0237(11) Uani 1 1 d . . . . .
H42A H 0.440896 0.275794 0.818606 0.028 Uiso 1 1 calc R U . . .
H42B H 0.555190 0.224122 0.841880 0.028 Uiso 1 1 calc R U . . .
C43 C 0.5310(4) 0.2080(4) 0.7334(3) 0.0178(10) Uani 1 1 d . . . . .
H43 H 0.569878 0.288220 0.724561 0.021 Uiso 1 1 calc R U . . .
C44 C 0.5782(4) 0.1127(5) 0.6944(3) 0.0187(10) Uani 1 1 d . . . . .
H44 H 0.643716 0.138664 0.663010 0.022 Uiso 1 1 calc R U . . .
C45 C 0.5925(5) 0.0027(5) 0.7228(3) 0.0244(11) Uani 1 1 d . . . . .
H45A H 0.604429 0.023569 0.775095 0.029 Uiso 1 1 calc R U . . .
H45B H 0.666932 -0.023210 0.704694 0.029 Uiso 1 1 calc R U . . .
C46 C 0.4821(5) -0.1009(5) 0.7017(3) 0.0238(11) Uani 1 1 d . . . . .
H46A H 0.494609 -0.149419 0.655738 0.029 Uiso 1 1 calc R U . . .
H46B H 0.476549 -0.152064 0.737639 0.029 Uiso 1 1 calc R U . . .
B2 B 0.2249(5) 0.1353(5) 0.4892(3) 0.0179(11) Uani 1 1 d . . . . .
Cl3 Cl 0.6701(2) -0.09150(17) 0.88490(11) 0.0550(5) Uani 1 1 d . . . . .
Cl4 Cl 0.84044(19) -0.07049(18) 1.00660(11) 0.0558(5) Uani 1 1 d . . . . .
C47 C 0.6894(8) -0.1188(9) 0.9704(5) 0.068(3) Uani 1 1 d . . . . .
H47A H 0.635303 -0.078193 1.001502 0.081 Uiso 1 1 calc R U . . .
H47B H 0.663827 -0.205250 0.969009 0.081 Uiso 1 1 calc R U . . .

loop_
_atom_site_aniso_label
_atom_site_aniso_U_11
_atom_site_aniso_U_22
_atom_site_aniso_U_33
_atom_site_aniso_U_23
_atom_site_aniso_U_13
_atom_site_aniso_U_12
Ir1 0.01295(9) 0.01391(9) 0.01348(9) 0.00293(7) 0.00053(7) 0.00309(7)
Cl1 0.0127(5) 0.0218(6) 0.0217(6) 0.0028(5) -0.0025(4) 0.0027(4)
P1 0.0129(5) 0.0140(5) 0.0157(6) 0.0020(4) 0.0011(4) 0.0029(4)
C1 0.016(2) 0.016(2) 0.024(3) 0.0042(19) 0.0033(19) 0.0042(18)
C2 0.017(2) 0.029(3) 0.027(3) 0.005(2) 0.000(2) 0.004(2)
C3 0.020(3) 0.038(3) 0.042(4) 0.007(3) -0.004(3) 0.005(2)
C4 0.016(3) 0.043(4) 0.062(5) 0.023(3) 0.011(3) 0.010(3)
C5 0.022(3) 0.072(5) 0.045(4) 0.030(4) 0.011(3) 0.011(3)
C6 0.016(3) 0.049(4) 0.033(3) 0.018(3) 0.008(2) 0.010(2)
C7 0.017(2) 0.015(2) 0.019(2) 0.0034(18) -0.0018(18) 0.0023(18)
C8 0.014(2) 0.018(2) 0.019(2) 0.0033(19) -0.0003(18) 0.0039(18)
C9 0.018(2) 0.027(3) 0.017(2) 0.006(2) 0.0010(19) 0.000(2)
C10 0.020(3) 0.023(3) 0.028(3) 0.012(2) -0.001(2) -0.001(2)
C11 0.034(3) 0.018(3) 0.036(3) 0.010(2) 0.002(3) 0.006(2)
C12 0.032(3) 0.019(2) 0.023(3) 0.005(2) 0.005(2) 0.007(2)
C13 0.024(3) 0.020(2) 0.015(2) -0.0022(19) 0.0006(19) 0.006(2)
C14 0.025(3) 0.036(3) 0.020(3) -0.001(2) -0.004(2) 0.004(2)
C15 0.019(3) 0.031(3) 0.031(3) 0.009(2) 0.002(2) -0.003(2)
C16 0.027(3) 0.014(2) 0.025(3) 0.0053(19) -0.002(2) 0.010(2)
C17 0.024(3) 0.020(2) 0.025(3) 0.004(2) 0.005(2) 0.012(2)
C18 0.037(3) 0.017(2) 0.025(3) 0.003(2) 0.006(2) 0.010(2)
C19 0.039(3) 0.020(2) 0.013(2) 0.0001(19) 0.002(2) 0.008(2)
C20 0.020(2) 0.016(2) 0.023(3) -0.0002(19) -0.007(2) 0.0036(19)
C21 0.012(2) 0.011(2) 0.028(3) 0.0008(19) -0.0018(19) 0.0001(17)
C22 0.022(3) 0.016(2) 0.025(3) 0.002(2) 0.003(2) -0.003(2)
C23 0.032(3) 0.014(2) 0.020(2) 0.0051(19) 0.004(2) 0.007(2)
B1 0.016(3) 0.023(3) 0.023(3) 0.001(2) -0.004(2) 0.002(2)
Ir2 0.01138(9) 0.01289(9) 0.01569(9) 0.00395(7) 0.00031(7) 0.00158(7)
Cl2 0.0129(5) 0.0157(5) 0.0166(5) 0.0026(4) 0.0001(4) 0.0011(4)
P2 0.0123(5) 0.0136(5) 0.0150(6) 0.0027(4) 0.0011(4) 0.0036(4)
C24 0.015(2) 0.018(2) 0.013(2) 0.0074(18) 0.0010(17) 0.0021(18)
C25 0.018(2) 0.018(2) 0.023(3) 0.0085(19) 0.0017(19) 0.0052(19)
C26 0.018(2) 0.025(3) 0.027(3) 0.011(2) 0.004(2) 0.009(2)
C27 0.011(2) 0.029(3) 0.027(3) 0.014(2) 0.0023(19) 0.003(2)
C28 0.018(2) 0.024(3) 0.023(3) 0.005(2) -0.003(2) -0.002(2)
C29 0.020(2) 0.019(2) 0.017(2) 0.0033(19) -0.0006(19) 0.0033(19)
C30 0.012(2) 0.016(2) 0.016(2) 0.0036(17) 0.0000(17) 0.0013(17)
C31 0.016(2) 0.017(2) 0.017(2) 0.0050(18) 0.0022(18) 0.0054(18)
C32 0.019(2) 0.023(3) 0.022(3) 0.002(2) 0.005(2) 0.010(2)
C33 0.016(2) 0.015(2) 0.029(3) 0.003(2) 0.002(2) 0.0056(18)
C34 0.023(3) 0.017(2) 0.029(3) 0.012(2) 0.000(2) 0.003(2)
C35 0.020(2) 0.019(2) 0.019(2) 0.0075(19) 0.0022(19) 0.0052(19)
C36 0.015(2) 0.019(2) 0.017(2) 0.0021(18) 0.0021(18) 0.0060(18)
C37 0.021(3) 0.019(2) 0.021(3) 0.000(2) -0.002(2) 0.005(2)
C38 0.019(2) 0.017(2) 0.029(3) 0.003(2) 0.001(2) 0.0029(19)
C39 0.017(2) 0.015(2) 0.027(3) 0.011(2) -0.002(2) -0.0014(18)
C40 0.018(2) 0.023(3) 0.023(3) 0.010(2) 0.002(2) 0.000(2)
C41 0.028(3) 0.030(3) 0.019(3) 0.009(2) 0.004(2) 0.005(2)
C42 0.029(3) 0.024(3) 0.018(2) 0.003(2) -0.004(2) 0.005(2)
C43 0.016(2) 0.016(2) 0.021(2) 0.0044(19) -0.0014(19) 0.0013(18)
C44 0.013(2) 0.024(2) 0.019(2) 0.007(2) -0.0033(18) 0.0006(19)
C45 0.017(2) 0.026(3) 0.033(3) 0.011(2) 0.003(2) 0.006(2)
C46 0.022(3) 0.018(2) 0.032(3) 0.009(2) -0.002(2) 0.004(2)
B2 0.017(3) 0.017(3) 0.019(3) 0.005(2) 0.001(2) 0.002(2)
Cl3 0.0689(13) 0.0390(10) 0.0561(12) 0.0123(8) -0.0199(10) 0.0095(9)
Cl4 0.0542(12) 0.0519(11) 0.0617(12) 0.0046(9) -0.0182(10) 0.0211(9)
C47 0.045(5) 0.080(6) 0.083(7) 0.056(5) -0.011(4) -0.011(4)

loop_
_atom_type_symbol
_atom_type_description
_atom_type_scat_dispersion_real
_atom_type_scat_dispersion_imag
_atom_type_scat_source
C C 0.0033 0.0016 'International Tables Vol C Tables 4.2.6.8 and 6.1.1.4'
H H 0.0000 0.0000 'International Tables Vol C Tables 4.2.6.8 and 6.1.1.4'
B B 0.0013 0.0007 'International Tables Vol C Tables 4.2.6.8 and 6.1.1.4'
P P 0.1023 0.0942 'International Tables Vol C Tables 4.2.6.8 and 6.1.1.4'
Cl Cl 0.1484 0.1585 'International Tables Vol C Tables 4.2.6.8 and 6.1.1.4'
Ir Ir -1.4442 7.9887 'International Tables Vol C Tables 4.2.6.8 and 6.1.1.4'

loop_
_geom_angle_atom_site_label_1
_geom_angle_atom_site_label_2
_geom_angle_atom_site_label_3
_geom_angle
_geom_angle_site_symmetry_1
_geom_angle_site_symmetry_3
_geom_angle_publ_flag
P1 Ir1 Cl1 86.66(4) . . ?
C16 Ir1 Cl1 90.34(15) . . ?
C16 Ir1 P1 160.18(15) . . ?
C16 Ir1 C17 36.73(19) . . ?
C17 Ir1 Cl1 92.45(15) . . ?
C17 Ir1 P1 162.92(14) . . ?
C20 Ir1 Cl1 157.38(15) . . ?
C20 Ir1 P1 93.04(14) . . ?
C20 Ir1 C16 97.1(2) . . ?
C20 Ir1 C17 81.3(2) . . ?
C20 Ir1 C21 39.2(2) . . ?
C21 Ir1 Cl1 163.20(14) . . ?
C21 Ir1 P1 97.03(13) . . ?
C21 Ir1 C16 80.63(19) . . ?
C21 Ir1 C17 88.7(2) . . ?
B1 Cl1 Ir1 107.34(15) . . ?
C1 P1 Ir1 114.82(16) . . ?
C7 P1 Ir1 116.03(17) . . ?
C7 P1 C1 101.8(2) . . ?
C7 P1 C13 105.8(2) . . ?
C13 P1 Ir1 109.85(17) . . ?
C13 P1 C1 107.8(2) . . ?
C2 C1 P1 120.9(4) . . ?
C6 C1 P1 119.8(4) . . ?
C6 C1 C2 119.2(5) . . ?
C1 C2 H2 120.0 . . ?
C3 C2 C1 120.0(5) . . ?
C3 C2 H2 120.0 . . ?
C2 C3 H3 119.8 . . ?
C4 C3 C2 120.4(6) . . ?
C4 C3 H3 119.8 . . ?
C3 C4 H4 120.1 . . ?
C3 C4 C5 119.9(6) . . ?
C5 C4 H4 120.1 . . ?
C4 C5 H5 119.9 . . ?
C4 C5 C6 120.2(6) . . ?
C6 C5 H5 119.9 . . ?
C1 C6 C5 120.4(6) . . ?
C1 C6 H6 119.8 . . ?
C5 C6 H6 119.8 . . ?
C8 C7 P1 120.8(4) . . ?
C12 C7 P1 120.4(4) . . ?
C12 C7 C8 118.9(5) . . ?
C7 C8 H8 119.7 . . ?
C9 C8 C7 120.5(5) . . ?
C9 C8 H8 119.7 . . ?
C8 C9 H9 120.0 . . ?
C10 C9 C8 119.9(5) . . ?
C10 C9 H9 120.0 . . ?
C9 C10 H10 119.9 . . ?
C9 C10 C11 120.2(5) . . ?
C11 C10 H10 119.9 . . ?
C10 C11 H11 120.1 . . ?
C10 C11 C12 119.8(5) . . ?
C12 C11 H11 120.1 . . ?
C7 C12 C11 120.7(5) . . ?
C7 C12 H12 119.7 . . ?
C11 C12 H12 119.7 . . ?
P1 C13 H13A 108.3 . . ?
P1 C13 H13B 108.3 . . ?
H13A C13 H13B 107.4 . . ?
B1 C13 P1 115.8(4) . . ?
B1 C13 H13A 108.3 . . ?
B1 C13 H13B 108.3 . . ?
H14A C14 H14B 109.5 . . ?
H14A C14 H14C 109.5 . . ?
H14B C14 H14C 109.5 . . ?
B1 C14 H14A 109.5 . . ?
B1 C14 H14B 109.5 . . ?
B1 C14 H14C 109.5 . . ?
H15A C15 H15B 109.5 . . ?
H15A C15 H15C 109.5 . . ?
H15B C15 H15C 109.5 . . ?
B1 C15 H15A 109.5 . . ?
B1 C15 H15B 109.5 . . ?
B1 C15 H15C 109.5 . . ?
Ir1 C16 H16 114.1 . . ?
C17 C16 Ir1 71.7(3) . . ?
C17 C16 H16 114.1 . . ?
C17 C16 C23 125.7(5) . . ?
C23 C16 Ir1 109.0(3) . . ?
C23 C16 H16 114.1 . . ?
Ir1 C17 H17 113.8 . . ?
C16 C17 Ir1 71.6(3) . . ?
C16 C17 H17 113.8 . . ?
C16 C17 C18 124.8(5) . . ?
C18 C17 Ir1 111.5(3) . . ?
C18 C17 H17 113.8 . . ?
C17 C18 H18B 109.2 . . ?
C17 C18 H18A 109.2 . . ?
C17 C18 C19 112.2(4) . . ?
H18B C18 H18A 107.9 . . ?
C19 C18 H18B 109.2 . . ?
C19 C18 H18A 109.2 . . ?
C18 C19 H19A 108.8 . . ?
C18 C19 H19B 108.8 . . ?
H19A C19 H19B 107.7 . . ?
C20 C19 C18 113.7(4) . . ?
C20 C19 H19A 108.8 . . ?
C20 C19 H19B 108.8 . . ?
Ir1 C20 H20 113.9 . . ?
C19 C20 Ir1 110.2(4) . . ?
C19 C20 H20 113.9 . . ?
C21 C20 Ir1 71.0(3) . . ?
C21 C20 C19 125.8(4) . . ?
C21 C20 H20 113.9 . . ?
Ir1 C21 H21 114.3 . . ?
C20 C21 Ir1 69.9(3) . . ?
C20 C21 H21 114.3 . . ?
C20 C21 C22 122.2(5) . . ?
C22 C21 Ir1 114.2(3) . . ?
C22 C21 H21 114.3 . . ?
C21 C22 H22A 109.1 . . ?
C21 C22 H22B 109.1 . . ?
C21 C22 C23 112.6(4) . . ?
H22A C22 H22B 107.8 . . ?
C23 C22 H22A 109.1 . . ?
C23 C22 H22B 109.1 . . ?
C16 C23 C22 112.1(4) . . ?
C16 C23 H23A 109.2 . . ?
C16 C23 H23B 109.2 . . ?
C22 C23 H23A 109.2 . . ?
C22 C23 H23B 109.2 . . ?
H23A C23 H23B 107.9 . . ?
C13 B1 Cl1 98.3(3) . . ?
C13 B1 C14 115.4(5) . . ?
C14 B1 Cl1 99.2(4) . . ?
C15 B1 Cl1 102.0(4) . . ?
C15 B1 C13 120.6(5) . . ?
C15 B1 C14 115.4(5) . . ?
P2 Ir2 Cl2 85.52(4) . . ?
C39 Ir2 Cl2 89.27(14) . . ?
C39 Ir2 P2 163.60(15) . . ?
C40 Ir2 Cl2 94.77(14) . . ?
C40 Ir2 P2 159.49(15) . . ?
C40 Ir2 C39 36.5(2) . . ?
C43 Ir2 Cl2 162.19(14) . . ?
C43 Ir2 P2 92.30(14) . . ?
C43 Ir2 C39 97.28(19) . . ?
C43 Ir2 C40 81.17(19) . . ?
C44 Ir2 Cl2 158.44(15) . . ?
C44 Ir2 P2 98.31(14) . . ?
C44 Ir2 C39 81.12(19) . . ?
C44 Ir2 C40 88.95(19) . . ?
C44 Ir2 C43 39.3(2) . . ?
B2 Cl2 Ir2 108.30(15) . . ?
C24 P2 Ir2 118.63(15) . . ?
C30 P2 Ir2 112.00(16) . . ?
C30 P2 C24 102.6(2) . . ?
C36 P2 Ir2 110.44(17) . . ?
C36 P2 C24 106.1(2) . . ?
C36 P2 C30 106.1(2) . . ?
C25 C24 P2 119.8(4) . . ?
C25 C24 C29 118.0(5) . . ?
C29 C24 P2 122.1(4) . . ?
C24 C25 H25 119.5 . . ?
C26 C25 C24 121.0(5) . . ?
C26 C25 H25 119.5 . . ?
C25 C26 H26 120.3 . . ?
C27 C26 C25 119.4(5) . . ?
C27 C26 H26 120.3 . . ?
C26 C27 H27 119.9 . . ?
C28 C27 C26 120.2(5) . . ?
C28 C27 H27 119.9 . . ?
C27 C28 H28 119.7 . . ?
C27 C28 C29 120.6(5) . . ?
C29 C28 H28 119.7 . . ?
C24 C29 H29 119.6 . . ?
C28 C29 C24 120.7(5) . . ?
C28 C29 H29 119.6 . . ?
C31 C30 P2 120.2(3) . . ?
C31 C30 C35 119.0(4) . . ?
C35 C30 P2 120.7(4) . . ?
C30 C31 H31 119.7 . . ?
C30 C31 C32 120.6(4) . . ?
C32 C31 H31 119.7 . . ?
C31 C32 H32 120.2 . . ?
C33 C32 C31 119.6(5) . . ?
C33 C32 H32 120.2 . . ?
C32 C33 H33 119.8 . . ?
C34 C33 C32 120.4(5) . . ?
C34 C33 H33 119.8 . . ?
C33 C34 H34 119.9 . . ?
C33 C34 C35 120.2(5) . . ?
C35 C34 H34 119.9 . . ?
C30 C35 H35 120.0 . . ?
C34 C35 C30 120.1(5) . . ?
C34 C35 H35 120.0 . . ?
P2 C36 H36A 108.4 . . ?
P2 C36 H36B 108.4 . . ?
H36A C36 H36B 107.5 . . ?
B2 C36 P2 115.4(3) . . ?
B2 C36 H36A 108.4 . . ?
B2 C36 H36B 108.4 . . ?
H37A C37 H37B 109.5 . . ?
H37A C37 H37C 109.5 . . ?
H37B C37 H37C 109.5 . . ?
B2 C37 H37A 109.5 . . ?
B2 C37 H37B 109.5 . . ?
B2 C37 H37C 109.5 . . ?
H38A C38 H38B 109.5 . . ?
H38A C38 H38C 109.5 . . ?
H38B C38 H38C 109.5 . . ?
B2 C38 H38A 109.5 . . ?
B2 C38 H38B 109.5 . . ?
B2 C38 H38C 109.5 . . ?
Ir2 C39 H39 114.0 . . ?
C40 C39 Ir2 71.6(3) . . ?
C40 C39 H39 114.0 . . ?
C40 C39 C46 126.2(5) . . ?
C46 C39 Ir2 108.5(3) . . ?
C46 C39 H39 114.0 . . ?
Ir2 C40 H40 114.0 . . ?
C39 C40 Ir2 71.8(3) . . ?
C39 C40 H40 114.0 . . ?
C39 C40 C41 123.6(5) . . ?
C41 C40 Ir2 112.1(3) . . ?
C41 C40 H40 114.0 . . ?
C40 C41 H41A 109.1 . . ?
C40 C41 H41B 109.1 . . ?
C40 C41 C42 112.7(4) . . ?
H41A C41 H41B 107.8 . . ?
C42 C41 H41A 109.1 . . ?
C42 C41 H41B 109.1 . . ?
C41 C42 H42A 109.0 . . ?
C41 C42 H42B 109.0 . . ?
H42A C42 H42B 107.8 . . ?
C43 C42 C41 113.0(4) . . ?
C43 C42 H42A 109.0 . . ?
C43 C42 H42B 109.0 . . ?
Ir2 C43 H43 114.2 . . ?
C42 C43 Ir2 112.1(3) . . ?
C42 C43 H43 114.2 . . ?
C44 C43 Ir2 70.3(3) . . ?
C44 C43 C42 124.0(4) . . ?
C44 C43 H43 114.2 . . ?
Ir2 C44 H44 113.7 . . ?
C43 C44 Ir2 70.4(3) . . ?
C43 C44 H44 113.7 . . ?
C43 C44 C45 123.9(5) . . ?
C45 C44 Ir2 114.1(3) . . ?
C45 C44 H44 113.7 . . ?
C44 C45 H45A 108.9 . . ?
C44 C45 H45B 108.9 . . ?
C44 C45 C46 113.2(4) . . ?
H45A C45 H45B 107.8 . . ?
C46 C45 H45A 108.9 . . ?
C46 C45 H45B 108.9 . . ?
C39 C46 C45 112.3(4) . . ?
C39 C46 H46A 109.1 . . ?
C39 C46 H46B 109.1 . . ?
C45 C46 H46A 109.1 . . ?
C45 C46 H46B 109.1 . . ?
H46A C46 H46B 107.9 . . ?
C36 B2 Cl2 99.5(3) . . ?
C37 B2 Cl2 100.5(3) . . ?
C37 B2 C36 114.1(4) . . ?
C38 B2 Cl2 102.1(3) . . ?
C38 B2 C36 120.4(4) . . ?
C38 B2 C37 115.4(4) . . ?
Cl3 C47 H47A 109.0 . . ?
Cl3 C47 H47B 109.0 . . ?
Cl4 C47 Cl3 113.0(5) . . ?
Cl4 C47 H47A 109.0 . . ?
Cl4 C47 H47B 109.0 . . ?
H47A C47 H47B 107.8 . . ?

loop_
_geom_bond_atom_site_label_1
_geom_bond_atom_site_label_2
_geom_bond_distance
_geom_bond_site_symmetry_2
_geom_bond_publ_flag
Ir1 Cl1 2.3558(12) . ?
Ir1 P1 2.2980(12) . ?
Ir1 C16 2.219(5) . ?
Ir1 C17 2.221(5) . ?
Ir1 C20 2.115(5) . ?
Ir1 C21 2.129(5) . ?
Cl1 B1 2.283(6) . ?
P1 C1 1.832(5) . ?
P1 C7 1.824(5) . ?
P1 C13 1.825(5) . ?
C1 C2 1.400(7) . ?
C1 C6 1.383(8) . ?
C2 H2 0.9500 . ?
C2 C3 1.392(8) . ?
C3 H3 0.9500 . ?
C3 C4 1.376(9) . ?
C4 H4 0.9500 . ?
C4 C5 1.384(9) . ?
C5 H5 0.9500 . ?
C5 C6 1.395(8) . ?
C6 H6 0.9500 . ?
C7 C8 1.397(7) . ?
C7 C12 1.390(7) . ?
C8 H8 0.9500 . ?
C8 C9 1.396(7) . ?
C9 H9 0.9500 . ?
C9 C10 1.382(8) . ?
C10 H10 0.9500 . ?
C10 C11 1.388(8) . ?
C11 H11 0.9500 . ?
C11 C12 1.396(8) . ?
C12 H12 0.9500 . ?
C13 H13A 0.9900 . ?
C13 H13B 0.9900 . ?
C13 B1 1.600(8) . ?
C14 H14A 0.9800 . ?
C14 H14B 0.9800 . ?
C14 H14C 0.9800 . ?
C14 B1 1.609(8) . ?
C15 H15A 0.9800 . ?
C15 H15B 0.9800 . ?
C15 H15C 0.9800 . ?
C15 B1 1.593(8) . ?
C16 H16 1.0000 . ?
C16 C17 1.399(7) . ?
C16 C23 1.507(7) . ?
C17 H17 1.0000 . ?
C17 C18 1.511(8) . ?
C18 H18B 0.9900 . ?
C18 H18A 0.9900 . ?
C18 C19 1.539(7) . ?
C19 H19A 0.9900 . ?
C19 H19B 0.9900 . ?
C19 C20 1.513(7) . ?
C20 H20 1.0000 . ?
C20 C21 1.422(7) . ?
C21 H21 1.0000 . ?
C21 C22 1.523(7) . ?
C22 H22A 0.9900 . ?
C22 H22B 0.9900 . ?
C22 C23 1.536(7) . ?
C23 H23A 0.9900 . ?
C23 H23B 0.9900 . ?
Ir2 Cl2 2.3693(11) . ?
Ir2 P2 2.3012(12) . ?
Ir2 C39 2.210(5) . ?
Ir2 C40 2.208(5) . ?
Ir2 C43 2.120(5) . ?
Ir2 C44 2.118(5) . ?
Cl2 B2 2.250(6) . ?
P2 C24 1.826(5) . ?
P2 C30 1.820(5) . ?
P2 C36 1.813(5) . ?
C24 C25 1.400(7) . ?
C24 C29 1.405(7) . ?
C25 H25 0.9500 . ?
C25 C26 1.400(7) . ?
C26 H26 0.9500 . ?
C26 C27 1.397(8) . ?
C27 H27 0.9500 . ?
C27 C28 1.372(8) . ?
C28 H28 0.9500 . ?
C28 C29 1.389(7) . ?
C29 H29 0.9500 . ?
C30 C31 1.397(7) . ?
C30 C35 1.406(6) . ?
C31 H31 0.9500 . ?
C31 C32 1.400(7) . ?
C32 H32 0.9500 . ?
C32 C33 1.388(7) . ?
C33 H33 0.9500 . ?
C33 C34 1.388(8) . ?
C34 H34 0.9500 . ?
C34 C35 1.395(7) . ?
C35 H35 0.9500 . ?
C36 H36A 0.9900 . ?
C36 H36B 0.9900 . ?
C36 B2 1.623(7) . ?
C37 H37A 0.9800 . ?
C37 H37B 0.9800 . ?
C37 H37C 0.9800 . ?
C37 B2 1.606(8) . ?
C38 H38A 0.9800 . ?
C38 H38B 0.9800 . ?
C38 H38C 0.9800 . ?
C38 B2 1.599(8) . ?
C39 H39 1.0000 . ?
C39 C40 1.384(8) . ?
C39 C46 1.520(7) . ?
C40 H40 1.0000 . ?
C40 C41 1.524(8) . ?
C41 H41A 0.9900 . ?
C41 H41B 0.9900 . ?
C41 C42 1.543(8) . ?
C42 H42A 0.9900 . ?
C42 H42B 0.9900 . ?
C42 C43 1.518(7) . ?
C43 H43 1.0000 . ?
C43 C44 1.426(7) . ?
C44 H44 1.0000 . ?
C44 C45 1.521(7) . ?
C45 H45A 0.9900 . ?
C45 H45B 0.9900 . ?
C45 C46 1.532(7) . ?
C46 H46A 0.9900 . ?
C46 H46B 0.9900 . ?
Cl3 C47 1.748(8) . ?
Cl4 C47 1.745(8) . ?
C47 H47A 0.9900 . ?
C47 H47B 0.9900 . ?

loop_
_geom_torsion_atom_site_label_1
_geom_torsion_atom_site_label_2
_geom_torsion_atom_site_label_3
_geom_torsion_atom_site_label_4
_geom_torsion
_geom_torsion_site_symmetry_1
_geom_torsion_site_symmetry_2
_geom_torsion_site_symmetry_3
_geom_torsion_site_symmetry_4
_geom_torsion_publ_flag
Ir1 P1 C1 C2 -96.7(4) . . . . ?
Ir1 P1 C1 C6 77.9(5) . . . . ?
Ir1 P1 C7 C8 2.1(5) . . . . ?
Ir1 P1 C7 C12 -178.1(4) . . . . ?
Ir1 P1 C13 B1 53.7(4) . . . . ?
Ir1 C16 C17 C18 -103.8(5) . . . . ?
Ir1 C16 C23 C22 36.4(5) . . . . ?
Ir1 C17 C18 C19 11.7(6) . . . . ?
Ir1 C20 C21 C22 -106.5(4) . . . . ?
Ir1 C21 C22 C23 15.3(6) . . . . ?
P1 C1 C2 C3 175.7(5) . . . . ?
P1 C1 C6 C5 -175.9(5) . . . . ?
P1 C7 C8 C9 179.6(4) . . . . ?
P1 C7 C12 C11 -179.7(4) . . . . ?
P1 C13 B1 Cl1 -47.5(4) . . . . ?
P1 C13 B1 C14 -151.9(4) . . . . ?
P1 C13 B1 C15 61.8(6) . . . . ?
C1 P1 C7 C8 -123.3(4) . . . . ?
C1 P1 C7 C12 56.5(5) . . . . ?
C1 P1 C13 B1 179.5(4) . . . . ?
C1 C2 C3 C4 0.0(9) . . . . ?
C2 C1 C6 C5 -1.2(9) . . . . ?
C2 C3 C4 C5 -1.0(10) . . . . ?
C3 C4 C5 C6 0.9(11) . . . . ?
C4 C5 C6 C1 0.2(11) . . . . ?
C6 C1 C2 C3 1.0(8) . . . . ?
C7 P1 C1 C2 29.5(5) . . . . ?
C7 P1 C1 C6 -155.9(5) . . . . ?
C7 P1 C13 B1 -72.2(4) . . . . ?
C7 C8 C9 C10 0.0(8) . . . . ?
C8 C7 C12 C11 0.0(8) . . . . ?
C8 C9 C10 C11 0.1(8) . . . . ?
C9 C10 C11 C12 -0.2(9) . . . . ?
C10 C11 C12 C7 0.1(9) . . . . ?
C12 C7 C8 C9 -0.1(7) . . . . ?
C13 P1 C1 C2 140.5(4) . . . . ?
C13 P1 C1 C6 -44.9(5) . . . . ?
C13 P1 C7 C8 124.2(4) . . . . ?
C13 P1 C7 C12 -56.1(5) . . . . ?
C16 C17 C18 C19 93.7(6) . . . . ?
C17 C16 C23 C22 -44.3(7) . . . . ?
C17 C18 C19 C20 -32.4(7) . . . . ?
C18 C19 C20 Ir1 37.5(6) . . . . ?
C18 C19 C20 C21 -43.1(7) . . . . ?
C19 C20 C21 Ir1 101.6(5) . . . . ?
C19 C20 C21 C22 -4.9(8) . . . . ?
C20 C21 C22 C23 96.0(6) . . . . ?
C21 C22 C23 C16 -34.7(6) . . . . ?
C23 C16 C17 Ir1 100.7(5) . . . . ?
C23 C16 C17 C18 -3.2(8) . . . . ?
Ir2 P2 C24 C25 72.2(4) . . . . ?
Ir2 P2 C24 C29 -106.5(4) . . . . ?
Ir2 P2 C30 C31 15.9(4) . . . . ?
Ir2 P2 C30 C35 -165.9(4) . . . . ?
Ir2 P2 C36 B2 53.7(4) . . . . ?
Ir2 C39 C40 C41 -104.9(5) . . . . ?
Ir2 C39 C46 C45 35.7(5) . . . . ?
Ir2 C40 C41 C42 12.0(6) . . . . ?
Ir2 C43 C44 C45 -106.5(5) . . . . ?
Ir2 C44 C45 C46 12.0(6) . . . . ?
P2 C24 C25 C26 179.0(4) . . . . ?
P2 C24 C29 C28 -178.5(4) . . . . ?
P2 C30 C31 C32 178.1(4) . . . . ?
P2 C30 C35 C34 -177.5(4) . . . . ?
P2 C36 B2 Cl2 -44.0(4) . . . . ?
P2 C36 B2 C37 -150.2(4) . . . . ?
P2 C36 B2 C38 66.1(6) . . . . ?
C24 P2 C30 C31 -112.4(4) . . . . ?
C24 P2 C30 C35 65.9(4) . . . . ?
C24 P2 C36 B2 -176.6(3) . . . . ?
C24 C25 C26 C27 0.7(7) . . . . ?
C25 C24 C29 C28 2.7(7) . . . . ?
C25 C26 C27 C28 0.3(8) . . . . ?
C26 C27 C28 C29 0.3(8) . . . . ?
C27 C28 C29 C24 -1.8(8) . . . . ?
C29 C24 C25 C26 -2.2(7) . . . . ?
C30 P2 C24 C25 -163.8(4) . . . . ?
C30 P2 C24 C29 17.4(4) . . . . ?
C30 P2 C36 B2 -67.9(4) . . . . ?
C30 C31 C32 C33 -1.3(8) . . . . ?
C31 C30 C35 C34 0.8(7) . . . . ?
C31 C32 C33 C34 2.2(8) . . . . ?
C32 C33 C34 C35 -1.6(8) . . . . ?
C33 C34 C35 C30 0.1(8) . . . . ?
C35 C30 C31 C32 -0.1(7) . . . . ?
C36 P2 C24 C25 -52.7(4) . . . . ?
C36 P2 C24 C29 128.6(4) . . . . ?
C36 P2 C30 C31 136.5(4) . . . . ?
C36 P2 C30 C35 -45.3(5) . . . . ?
C39 C40 C41 C42 94.3(6) . . . . ?
C40 C39 C46 C45 -44.8(7) . . . . ?
C40 C41 C42 C43 -29.6(6) . . . . ?
C41 C42 C43 Ir2 33.4(5) . . . . ?
C41 C42 C43 C44 -47.0(7) . . . . ?
C42 C43 C44 Ir2 103.8(5) . . . . ?
C42 C43 C44 C45 -2.7(8) . . . . ?
C43 C44 C45 C46 93.8(6) . . . . ?
C44 C45 C46 C39 -32.1(7) . . . . ?
C46 C39 C40 Ir2 99.9(5) . . . . ?
C46 C39 C40 C41 -5.0(8) . . . . ?
